data_7711281
loop_
_publ_author_name
'Diaz-Rodriguez, Roberto'
'Kitos, Alexandros'
'Murugesu, Muralee'

_publ_section_title
;
 Expanding the Series of Alkali Metal Plumbolyl Complexes to Na and K
;
_journal_name_full 'Dalton Transactions'
_journal_paper_doi 10.1039/D2DT02615E
_journal_year 2022
_chemical_formula_moiety 'C36 H56 Na2 O2 Pb Si2'
_chemical_formula_sum 'C36 H56 Na2 O2 Pb Si2'
_chemical_formula_weight 830.15
_chemical_properties_physical Air-sensitive,Moisture-sensitive,Heat-sensitive,Oxygen-sensitive
_space_group_crystal_system monoclinic
_space_group_IT_number 15
_space_group_name_Hall '-I 2ya'
_space_group_name_H-M_alt 'I 1 2/a 1'
_atom_sites_solution_hydrogens geom
_atom_sites_solution_primary direct
_atom_sites_solution_secondary difmap
_audit_creation_method SHELXL-2018/3
_audit_update_record
;
2022-06-14 deposited with the CCDC.	2022-09-16 downloaded from the CCDC.
;
_cell_angle_alpha 90
_cell_angle_beta 111.437(8)
_cell_angle_gamma 90
_cell_formula_units_Z 8
_cell_length_a 29.422(2)
_cell_length_b 10.6642(9)
_cell_length_c 29.458(2)
_cell_measurement_reflns_used 9895
_cell_measurement_temperature 203(2)
_cell_measurement_theta_max 26.44
_cell_measurement_theta_min 2.37
_cell_volume 8603.4(12)
_computing_cell_refinement 'Bruker SAINT'
_computing_data_collection 'Bruker APEX3'
_computing_data_reduction 'Bruker SAINT'
_computing_structure_refinement 'SHELXL-2018/3 (Sheldrick, 2018)'
_computing_structure_solution 'SHELXT 2018/2 (Sheldrick, 2018)'
_diffrn_ambient_temperature 203(2)
_diffrn_measured_fraction_theta_full 0.996
_diffrn_measured_fraction_theta_max 0.996
_diffrn_measurement_device_type 'Bruker APEX-II CCD'
_diffrn_measurement_method '\w and \phi scans'
_diffrn_radiation_monochromator graphite
_diffrn_radiation_type MoK\a
_diffrn_radiation_wavelength 0.71073
_diffrn_reflns_av_R_equivalents 0.1933
_diffrn_reflns_av_unetI/netI 0.1276
_diffrn_reflns_Laue_measured_fraction_full 0.996
_diffrn_reflns_Laue_measured_fraction_max 0.996
_diffrn_reflns_limit_h_max 34
_diffrn_reflns_limit_h_min -34
_diffrn_reflns_limit_k_max 12
_diffrn_reflns_limit_k_min -12
_diffrn_reflns_limit_l_max 35
_diffrn_reflns_limit_l_min -35
_diffrn_reflns_number 67463
_diffrn_reflns_point_group_measured_fraction_full 0.996
_diffrn_reflns_point_group_measured_fraction_max 0.996
_diffrn_reflns_theta_full 24.996
_diffrn_reflns_theta_max 24.996
_diffrn_reflns_theta_min 1.485
_exptl_absorpt_coefficient_mu 4.023
_exptl_absorpt_correction_T_max 0.7454
_exptl_absorpt_correction_T_min 0.5232
_exptl_absorpt_correction_type multi-scan
_exptl_absorpt_process_details SADABS
_exptl_crystal_colour red
_exptl_crystal_density_diffrn 1.282
_exptl_crystal_description needle
_exptl_crystal_F_000 3360
_exptl_crystal_recrystallization_method 'Re-crystallisation from solvent: Alkanes/tetrahydrofuran'
_exptl_crystal_size_max 0.16
_exptl_crystal_size_mid 0.08
_exptl_crystal_size_min 0.05
_refine_diff_density_max 1.016
_refine_diff_density_min -1.824
_refine_diff_density_rms 0.133
_refine_ls_extinction_method none
_refine_ls_goodness_of_fit_ref 0.995
_refine_ls_hydrogen_treatment constr
_refine_ls_matrix_type full
_refine_ls_number_parameters 398
_refine_ls_number_reflns 7553
_refine_ls_number_restraints 84
_refine_ls_restrained_S_all 1.008
_refine_ls_R_factor_all 0.1218
_refine_ls_R_factor_gt 0.0579
_refine_ls_shift/su_max 0.002
_refine_ls_shift/su_mean 0.000
_refine_ls_structure_factor_coef Fsqd
_refine_ls_weighting_details 'w=1/[\s^2^(Fo^2^)+(0.0563P)^2^] where P=(Fo^2^+2Fc^2^)/3'
_refine_ls_weighting_scheme calc
_refine_ls_wR_factor_gt 0.1112
_refine_ls_wR_factor_ref 0.1246
_reflns_Friedel_coverage 0.000
_reflns_number_gt 4459
_reflns_number_total 7553
_reflns_threshold_expression 'I > 2\s(I)'
_cod_data_source_file d2dt02615e2.cif
_cod_data_source_block 4a
_cod_original_cell_volume 8603.6(13)
_cod_original_sg_symbol_H-M 'I 2/a'
_cod_database_code 7711281
_shelx_shelxl_version_number 2018/3
_shelx_space_group_comment
;
The symmetry employed for this shelxl refinement is uniquely defined
by the following loop, which should always be used as a source of
symmetry information in preference to the above space-group names.
They are only intended as comments.
;

loop_
_space_group_symop_operation_xyz
'x, y, z'
'-x+1/2, y, -z'
'x+1/2, y+1/2, z+1/2'
'-x+1, y+1/2, -z+1/2'
'-x, -y, -z'
'x-1/2, -y, z'
'-x+1/2, -y+1/2, -z+1/2'
'x, -y+1/2, z+1/2'

loop_
_atom_site_label
_atom_site_type_symbol
_atom_site_fract_x
_atom_site_fract_y
_atom_site_fract_z
_atom_site_U_iso_or_equiv
_atom_site_adp_type
_atom_site_occupancy
_atom_site_site_symmetry_order
_atom_site_calc_flag
_atom_site_refinement_flags_posn
_atom_site_refinement_flags_adp
_atom_site_refinement_flags_occupancy
_atom_site_disorder_assembly
_atom_site_disorder_group
C1 C 0.5024(3) 0.2324(7) 0.6580(3) 0.033(2) Uani 1 1 d . . . . .
C2 C 0.5385(3) 0.1355(7) 0.6711(3) 0.030(2) Uani 1 1 d . . . . .
C3 C 0.5830(3) 0.1497(7) 0.7133(3) 0.028(2) Uani 1 1 d . . . . .
C4 C 0.5915(3) 0.2624(7) 0.7409(3) 0.034(2) Uani 1 1 d . . . . .
C5 C 0.4481(4) 0.4893(8) 0.5721(4) 0.072(4) Uani 1 1 d . . . . .
H5A H 0.476130 0.500132 0.602065 0.108 Uiso 1 1 calc R U . . .
H5B H 0.418674 0.513773 0.577380 0.108 Uiso 1 1 calc R U . . .
H5C H 0.451977 0.541258 0.546714 0.108 Uiso 1 1 calc R U . . .
C6 C 0.3969(5) 0.3384(12) 0.5110(4) 0.108(5) Uani 1 1 d . . . . .
H6A H 0.368620 0.350425 0.520109 0.163 Uiso 1 1 calc R U . . .
H6B H 0.396029 0.254647 0.497869 0.163 Uiso 1 1 calc R U . . .
H6C H 0.396360 0.399790 0.486569 0.163 Uiso 1 1 calc R U . . .
C7 C 0.4876(4) 0.3264(11) 0.5411(4) 0.083(4) Uani 1 1 d . . . . .
H7A H 0.485576 0.378965 0.513562 0.125 Uiso 1 1 calc R U . . .
H7B H 0.486710 0.238889 0.531832 0.125 Uiso 1 1 calc R U . . .
H7C H 0.517955 0.343435 0.568040 0.125 Uiso 1 1 calc R U . . .
C8 C 0.4443(4) 0.3547(7) 0.5568(3) 0.042(2) Uani 1 1 d . . . . .
C9 C 0.4166(3) 0.0866(8) 0.5762(3) 0.052(3) Uani 1 1 d . . . . .
H9A H 0.437858 0.052495 0.560720 0.079 Uiso 1 1 calc R U . . .
H9B H 0.384372 0.100837 0.551803 0.079 Uiso 1 1 calc R U . . .
H9C H 0.414264 0.027713 0.600374 0.079 Uiso 1 1 calc R U . . .
C10 C 0.3961(3) 0.3045(9) 0.6300(3) 0.056(3) Uani 1 1 d . . . . .
H10A H 0.391397 0.246085 0.653085 0.085 Uiso 1 1 calc R U . . .
H10B H 0.365508 0.316260 0.602810 0.085 Uiso 1 1 calc R U . . .
H10C H 0.407255 0.384376 0.645923 0.085 Uiso 1 1 calc R U . . .
C11 C 0.5301(3) 0.0204(7) 0.6400(3) 0.028(2) Uani 1 1 d . . . . .
C12 C 0.5101(3) -0.0892(8) 0.6493(3) 0.045(2) Uani 1 1 d . . . . .
H12 H 0.502517 -0.093067 0.677693 0.054 Uiso 1 1 calc R U . . .
C13 C 0.5005(4) -0.1928(8) 0.6197(4) 0.056(3) Uani 1 1 d . . . . .
H13 H 0.487585 -0.265683 0.628343 0.067 Uiso 1 1 calc R U . . .
C14 C 0.5098(4) -0.1898(9) 0.5770(4) 0.056(3) Uani 1 1 d . . . . .
H14 H 0.502884 -0.258972 0.555832 0.067 Uiso 1 1 calc R U . . .
C15 C 0.5297(4) -0.0816(8) 0.5668(3) 0.050(3) Uani 1 1 d . . . . .
H15 H 0.536188 -0.076903 0.537878 0.060 Uiso 1 1 calc R U . . .
C16 C 0.5402(3) 0.0194(8) 0.5976(3) 0.038(2) Uani 1 1 d . . . . .
H16 H 0.554815 0.090400 0.589780 0.046 Uiso 1 1 calc R U . . .
C17 C 0.6198(3) 0.0448(8) 0.7272(3) 0.033(2) Uani 1 1 d . . . . .
C18 C 0.6632(3) 0.0511(9) 0.7183(3) 0.049(3) Uani 1 1 d . . . . .
H18 H 0.669561 0.122332 0.702726 0.059 Uiso 1 1 calc R U . . .
C19 C 0.6973(4) -0.0461(11) 0.7319(4) 0.062(3) Uani 1 1 d . . . . .
H19 H 0.726006 -0.039788 0.725012 0.074 Uiso 1 1 calc R U . . .
C20 C 0.6898(4) -0.1499(10) 0.7552(3) 0.055(3) Uani 1 1 d . . . . .
H20 H 0.713384 -0.213704 0.765327 0.067 Uiso 1 1 calc R U . . .
C21 C 0.6466(4) -0.1593(9) 0.7634(4) 0.059(3) Uani 1 1 d . . . . .
H21 H 0.640422 -0.231378 0.778607 0.071 Uiso 1 1 calc R U . . .
C22 C 0.6127(4) -0.0647(8) 0.7498(3) 0.045(3) Uani 1 1 d . . . . .
H22 H 0.583670 -0.073959 0.755790 0.054 Uiso 1 1 calc R U . . .
C23 C 0.7024(4) 0.3341(11) 0.7799(4) 0.079(3) Uani 1 1 d . U . . .
H23A H 0.712985 0.251163 0.774379 0.119 Uiso 1 1 calc R U . . .
H23B H 0.727641 0.372577 0.807546 0.119 Uiso 1 1 calc R U . . .
H23C H 0.696578 0.385334 0.751085 0.119 Uiso 1 1 calc R U . . .
C24 C 0.6321(4) 0.4876(10) 0.8046(4) 0.085(3) Uani 1 1 d . U . . .
H24A H 0.622174 0.534650 0.774329 0.128 Uiso 1 1 calc R U . . .
H24B H 0.661523 0.524513 0.827930 0.128 Uiso 1 1 calc R U . . .
H24C H 0.606285 0.489918 0.817629 0.128 Uiso 1 1 calc R U . . .
C25 C 0.6152(5) 0.2005(14) 0.8616(4) 0.112(5) Uani 1 1 d . . . . .
H25A H 0.594380 0.149731 0.834694 0.167 Uiso 1 1 calc R U . . .
H25B H 0.597883 0.275738 0.864256 0.167 Uiso 1 1 calc R U . . .
H25C H 0.624219 0.152937 0.891634 0.167 Uiso 1 1 calc R U . . .
C26 C 0.6920(5) 0.1194(11) 0.8557(5) 0.107(5) Uani 1 1 d . U . . .
H26A H 0.695059 0.071565 0.884631 0.161 Uiso 1 1 calc R U . . .
H26B H 0.724145 0.145903 0.857355 0.161 Uiso 1 1 calc R U . . .
H26C H 0.677089 0.067608 0.826982 0.161 Uiso 1 1 calc R U . . .
C27 C 0.6921(4) 0.3190(11) 0.8960(3) 0.079(4) Uani 1 1 d . . . . .
H27A H 0.672869 0.388752 0.900253 0.119 Uiso 1 1 calc R U . . .
H27B H 0.719868 0.350820 0.889239 0.119 Uiso 1 1 calc R U . . .
H27C H 0.703632 0.269189 0.925623 0.119 Uiso 1 1 calc R U . . .
C28 C 0.6599(3) 0.2357(9) 0.8525(3) 0.047(3) Uani 1 1 d . . . . .
C29 C 0.6091(5) 0.6124(13) 0.6400(6) 0.113(4) Uani 1 1 d . U . . .
H29A H 0.603615 0.631289 0.670118 0.135 Uiso 1 1 calc R U . . .
H29B H 0.577189 0.606564 0.613419 0.135 Uiso 1 1 calc R U . . .
C30 C 0.6373(6) 0.7138(13) 0.6296(6) 0.117(4) Uani 1 1 d . U . . .
H30A H 0.620797 0.746791 0.596566 0.140 Uiso 1 1 calc R U . . .
H30B H 0.642559 0.782444 0.653088 0.140 Uiso 1 1 calc R U . . .
C31 C 0.6829(5) 0.6541(14) 0.6343(6) 0.122(4) Uani 1 1 d . U . . .
H31A H 0.710230 0.698903 0.658377 0.147 Uiso 1 1 calc R U . . .
H31B H 0.687409 0.655636 0.602970 0.147 Uiso 1 1 calc R U . . .
C32 C 0.6814(5) 0.5218(14) 0.6503(6) 0.118(4) Uani 1 1 d . U . . .
H32A H 0.691789 0.463962 0.630115 0.141 Uiso 1 1 calc R U . . .
H32B H 0.703063 0.511073 0.684455 0.141 Uiso 1 1 calc R U . . .
C33 C 0.6191(5) 0.2941(14) 0.5496(5) 0.113(3) Uani 1 1 d . U . . .
H33A H 0.583798 0.304971 0.533354 0.136 Uiso 1 1 calc R U . . .
H33B H 0.634586 0.377012 0.554438 0.136 Uiso 1 1 calc R U . . .
C34 C 0.6379(6) 0.2168(15) 0.5205(5) 0.124(4) Uani 1 1 d . U . . .
H34A H 0.666761 0.256100 0.517530 0.149 Uiso 1 1 calc R U . . .
H34B H 0.613121 0.206757 0.487719 0.149 Uiso 1 1 calc R U . . .
C35 C 0.6508(6) 0.0946(14) 0.5441(5) 0.117(4) Uani 1 1 d . U . . .
H35A H 0.681193 0.063140 0.541904 0.141 Uiso 1 1 calc R U . . .
H35B H 0.624741 0.033227 0.529212 0.141 Uiso 1 1 calc R U . . .
C36 C 0.6567(5) 0.1199(12) 0.5957(4) 0.089(3) Uani 1 1 d . U . . .
H36A H 0.644012 0.049534 0.608894 0.107 Uiso 1 1 calc R U . . .
H36B H 0.691352 0.131045 0.615750 0.107 Uiso 1 1 calc R U . . .
Na1 Na 0.59758(13) 0.3148(4) 0.65252(12) 0.0511(10) Uani 1 1 d . . . . .
Na2 Na 0.50939(14) 0.1311(3) 0.74749(13) 0.0505(10) Uani 1 1 d . . . . .
O1 O 0.6331(3) 0.4989(7) 0.6449(3) 0.082(2) Uani 1 1 d . U . . .
O2 O 0.6301(3) 0.2318(7) 0.5961(3) 0.077(2) Uani 1 1 d . U . . .
Pb Pb 0.52649(2) 0.39407(3) 0.71030(2) 0.03856(13) Uani 1 1 d . . . . .
Si1 Si 0.44265(9) 0.2409(2) 0.60712(9) 0.0373(6) Uani 1 1 d . . . . .
Si2 Si 0.64458(10) 0.3208(3) 0.79269(9) 0.0455(7) Uani 1 1 d . U . . .

loop_
_atom_site_aniso_label
_atom_site_aniso_U_11
_atom_site_aniso_U_22
_atom_site_aniso_U_33
_atom_site_aniso_U_23
_atom_site_aniso_U_13
_atom_site_aniso_U_12
C1 0.049(6) 0.019(5) 0.031(5) 0.002(4) 0.014(4) 0.005(4)
C2 0.042(5) 0.017(5) 0.032(5) 0.000(4) 0.015(4) 0.001(4)
C3 0.032(5) 0.023(5) 0.031(5) -0.005(4) 0.013(4) -0.008(4)
C4 0.044(6) 0.022(5) 0.035(5) -0.004(4) 0.014(5) -0.011(4)
C5 0.140(11) 0.021(6) 0.060(7) -0.005(5) 0.043(8) -0.003(7)
C6 0.123(12) 0.100(11) 0.055(8) 0.031(7) -0.024(8) -0.020(9)
C7 0.134(11) 0.079(9) 0.060(8) 0.024(7) 0.062(8) 0.011(8)
C8 0.063(7) 0.020(5) 0.037(5) 0.001(4) 0.013(5) 0.004(5)
C9 0.055(6) 0.024(6) 0.056(6) -0.008(5) -0.006(5) -0.008(5)
C10 0.062(7) 0.048(7) 0.056(7) -0.011(5) 0.019(6) 0.004(6)
C11 0.030(5) 0.018(5) 0.034(5) -0.006(4) 0.011(4) -0.008(4)
C12 0.065(7) 0.025(6) 0.051(6) -0.015(5) 0.028(5) -0.001(5)
C13 0.080(8) 0.020(5) 0.075(8) -0.010(5) 0.039(7) -0.011(5)
C14 0.082(8) 0.034(6) 0.057(7) -0.026(5) 0.032(6) -0.006(6)
C15 0.078(7) 0.035(6) 0.046(6) -0.013(5) 0.035(6) -0.002(5)
C16 0.047(6) 0.026(5) 0.040(6) -0.006(4) 0.015(5) -0.006(5)
C17 0.037(6) 0.034(5) 0.025(5) -0.002(4) 0.009(4) 0.002(5)
C18 0.048(7) 0.046(6) 0.052(6) 0.008(5) 0.017(5) -0.003(5)
C19 0.035(6) 0.078(9) 0.071(8) 0.010(7) 0.017(6) 0.014(6)
C20 0.060(8) 0.053(7) 0.045(6) -0.003(5) 0.008(6) 0.014(6)
C21 0.081(8) 0.034(6) 0.072(8) 0.024(6) 0.038(7) 0.028(6)
C22 0.054(7) 0.033(6) 0.055(6) 0.010(5) 0.030(5) 0.014(5)
C23 0.078(6) 0.091(6) 0.055(5) -0.009(5) 0.009(5) -0.041(5)
C24 0.099(6) 0.062(6) 0.055(5) -0.003(5) -0.020(5) -0.023(5)
C25 0.112(11) 0.161(15) 0.061(8) 0.030(9) 0.032(8) -0.042(11)
C26 0.134(11) 0.074(9) 0.082(8) 0.001(7) 0.002(8) 0.029(8)
C27 0.104(10) 0.077(9) 0.042(6) -0.019(6) 0.009(7) -0.020(8)
C28 0.042(6) 0.049(6) 0.045(6) 0.002(5) 0.011(5) -0.002(5)
C29 0.120(7) 0.072(6) 0.149(7) 0.012(7) 0.052(7) -0.003(6)
C30 0.122(8) 0.077(7) 0.137(7) 0.016(7) 0.030(7) -0.020(7)
C31 0.107(7) 0.099(8) 0.147(8) 0.029(7) 0.030(7) -0.033(7)
C32 0.100(7) 0.095(7) 0.151(7) 0.032(7) 0.038(7) -0.019(7)
C33 0.142(7) 0.125(8) 0.085(6) 0.017(6) 0.057(6) 0.028(7)
C34 0.154(8) 0.137(9) 0.086(7) 0.002(7) 0.050(6) 0.031(7)
C35 0.133(8) 0.130(8) 0.090(7) -0.016(7) 0.041(6) 0.040(7)
C36 0.101(7) 0.101(7) 0.077(6) 0.000(6) 0.046(5) 0.022(6)
Na1 0.067(3) 0.046(2) 0.046(2) 0.0057(19) 0.028(2) -0.001(2)
Na2 0.073(3) 0.036(2) 0.052(2) 0.0052(18) 0.035(2) -0.006(2)
O1 0.081(5) 0.056(5) 0.125(5) 0.021(4) 0.058(5) 0.005(4)
O2 0.105(5) 0.078(5) 0.068(4) 0.008(4) 0.055(4) 0.009(4)
Pb 0.0543(2) 0.02446(18) 0.0385(2) -0.0069(2) 0.01884(16) -0.0001(2)
Si1 0.0455(16) 0.0280(14) 0.0350(14) -0.0039(12) 0.0107(13) 0.0015(13)
Si2 0.0561(18) 0.0404(16) 0.0359(15) -0.0052(13) 0.0118(13) -0.0172(15)

loop_
_atom_type_symbol
_atom_type_description
_atom_type_scat_dispersion_real
_atom_type_scat_dispersion_imag
_atom_type_scat_source
C C 0.0033 0.0016 'International Tables Vol C Tables 4.2.6.8 and 6.1.1.4'
H H 0.0000 0.0000 'International Tables Vol C Tables 4.2.6.8 and 6.1.1.4'
Na Na 0.0362 0.0249 'International Tables Vol C Tables 4.2.6.8 and 6.1.1.4'
O O 0.0106 0.0060 'International Tables Vol C Tables 4.2.6.8 and 6.1.1.4'
Pb Pb -3.3944 10.1111 'International Tables Vol C Tables 4.2.6.8 and 6.1.1.4'
Si Si 0.0817 0.0704 'International Tables Vol C Tables 4.2.6.8 and 6.1.1.4'

loop_
_geom_angle_atom_site_label_1
_geom_angle_atom_site_label_2
_geom_angle_atom_site_label_3
_geom_angle
_geom_angle_site_symmetry_1
_geom_angle_site_symmetry_3
_geom_angle_publ_flag
C2 C1 Si1 130.2(6) . . ?
C2 C1 Pb 110.7(6) . . ?
Si1 C1 Pb 119.1(4) . . ?
C2 C1 Na2 70.9(4) . . ?
Si1 C1 Na2 120.3(4) . . ?
Pb C1 Na2 75.7(2) . . ?
C2 C1 Na1 67.1(5) . . ?
Si1 C1 Na1 125.0(4) . . ?
Pb C1 Na1 75.3(2) . . ?
Na2 C1 Na1 114.7(3) . . ?
C1 C2 C3 120.4(7) . . ?
C1 C2 C11 119.3(7) . . ?
C3 C2 C11 120.4(7) . . ?
C1 C2 Na2 78.8(5) . . ?
C3 C2 Na2 75.4(4) . . ?
C11 C2 Na2 117.9(5) . . ?
C1 C2 Na1 84.5(5) . . ?
C3 C2 Na1 70.2(4) . . ?
C11 C2 Na1 114.8(5) . . ?
Na2 C2 Na1 126.4(3) . . ?
C4 C3 C2 119.6(7) . . ?
C4 C3 C17 121.1(7) . . ?
C2 C3 C17 119.4(7) . . ?
C4 C3 Na1 77.7(5) . . ?
C2 C3 Na1 79.0(5) . . ?
C17 C3 Na1 113.5(5) . . ?
C4 C3 Na2 81.1(5) . . ?
C2 C3 Na2 73.5(4) . . ?
C17 C3 Na2 116.0(5) . . ?
Na1 C3 Na2 130.3(3) . . ?
C3 C4 Si2 132.5(7) . . ?
C3 C4 Pb 110.5(6) . . ?
Si2 C4 Pb 117.0(4) . . ?
C3 C4 Na1 71.8(4) . . ?
Si2 C4 Na1 112.8(4) . . ?
Pb C4 Na1 80.5(3) . . ?
C3 C4 Na2 69.5(4) . . ?
Si2 C4 Na2 126.1(4) . . ?
Pb C4 Na2 73.8(2) . . ?
Na1 C4 Na2 121.1(3) . . ?
C5 C8 C7 107.5(8) . . ?
C5 C8 C6 108.3(8) . . ?
C7 C8 C6 107.3(9) . . ?
C5 C8 Si1 113.1(6) . . ?
C7 C8 Si1 111.3(6) . . ?
C6 C8 Si1 109.2(7) . . ?
C12 C11 C16 114.9(8) . . ?
C12 C11 C2 123.9(7) . . ?
C16 C11 C2 121.1(7) . . ?
C13 C12 C11 123.8(9) . . ?
C12 C13 C14 119.8(9) . . ?
C15 C14 C13 117.5(9) . . ?
C16 C15 C14 121.7(8) . . ?
C15 C16 C11 122.2(8) . . ?
C18 C17 C22 115.8(8) . . ?
C18 C17 C3 121.9(8) . . ?
C22 C17 C3 122.3(8) . . ?
C17 C18 C19 121.4(9) . . ?
C20 C19 C18 121.1(9) . . ?
C19 C20 C21 118.5(10) . . ?
C22 C21 C20 120.8(9) . . ?
C21 C22 C17 122.4(9) . . ?
C25 C28 C26 110.5(10) . . ?
C25 C28 C27 108.0(9) . . ?
C26 C28 C27 103.5(9) . . ?
C25 C28 Si2 111.4(7) . . ?
C26 C28 Si2 112.0(7) . . ?
C27 C28 Si2 111.1(7) . . ?
O1 C29 C30 111.2(12) . . ?
C31 C30 C29 103.4(12) . . ?
C30 C31 C32 108.3(12) . . ?
O1 C32 C31 105.9(12) . . ?
C34 C33 O2 107.4(12) . . ?
C33 C34 C35 108.5(12) . . ?
C34 C35 C36 103.7(11) . . ?
O2 C36 C35 107.4(10) . . ?
O1 Na1 O2 86.3(3) . . ?
O1 Na1 C3 146.4(3) . . ?
O2 Na1 C3 115.5(3) . . ?
O1 Na1 C4 117.6(3) . . ?
O2 Na1 C4 140.9(3) . . ?
C3 Na1 C4 30.5(2) . . ?
O1 Na1 C2 163.7(3) . . ?
O2 Na1 C2 108.9(3) . . ?
C3 Na1 C2 30.9(2) . . ?
C4 Na1 C2 53.5(2) . . ?
O1 Na1 C1 137.0(3) . . ?
O2 Na1 C1 123.6(3) . . ?
C3 Na1 C1 52.0(2) . . ?
C4 Na1 C1 60.0(2) . . ?
C2 Na1 C1 28.4(2) . . ?
O1 Na1 Pb 103.6(2) . . ?
O2 Na1 Pb 164.7(2) . . ?
C3 Na1 Pb 61.74(18) . . ?
C4 Na1 Pb 43.61(18) . . ?
C2 Na1 Pb 60.40(17) . . ?
C1 Na1 Pb 41.89(15) . . ?
C2 Na2 C3 31.2(2) . . ?
C2 Na2 C1 30.2(2) . . ?
C3 Na2 C1 54.0(3) . . ?
C2 Na2 C4 53.0(2) . . ?
C3 Na2 C4 29.4(2) . . ?
C1 Na2 C4 61.1(2) . . ?
C2 Na2 Pb 63.12(18) . . ?
C3 Na2 Pb 63.25(18) . . ?
C1 Na2 Pb 44.29(17) . . ?
C4 Na2 Pb 44.50(17) . . ?
C2 Na2 Pb 126.7(2) . 4_546 ?
C3 Na2 Pb 129.2(2) . 4_546 ?
C1 Na2 Pb 139.6(2) . 4_546 ?
C4 Na2 Pb 146.0(2) . 4_546 ?
Pb Na2 Pb 167.60(12) . 4_546 ?
C29 O1 C32 108.7(10) . . ?
C29 O1 Na1 122.0(8) . . ?
C32 O1 Na1 128.8(8) . . ?
C36 O2 C33 108.0(9) . . ?
C36 O2 Na1 132.8(6) . . ?
C33 O2 Na1 119.0(7) . . ?
C1 Pb C4 78.8(3) . . ?
C1 Pb Na2 60.0(2) . . ?
C4 Pb Na2 61.7(2) . . ?
C1 Pb Na2 144.7(2) . 4_556 ?
C4 Pb Na2 133.6(2) . 4_556 ?
Na2 Pb Na2 117.431(17) . 4_556 ?
C1 Pb Na1 62.9(2) . . ?
C4 Pb Na1 55.9(2) . . ?
Na2 Pb Na1 99.64(9) . . ?
Na2 Pb Na1 141.59(9) 4_556 . ?
C1 Si1 C10 109.4(4) . . ?
C1 Si1 C9 116.3(4) . . ?
C10 Si1 C9 105.5(4) . . ?
C1 Si1 C8 111.7(4) . . ?
C10 Si1 C8 106.1(4) . . ?
C9 Si1 C8 107.2(4) . . ?
C4 Si2 C24 108.1(4) . . ?
C4 Si2 C23 114.5(4) . . ?
C24 Si2 C23 102.7(5) . . ?
C4 Si2 C28 116.8(4) . . ?
C24 Si2 C28 106.2(5) . . ?
C23 Si2 C28 107.4(5) . . ?

loop_
_geom_bond_atom_site_label_1
_geom_bond_atom_site_label_2
_geom_bond_distance
_geom_bond_site_symmetry_2
_geom_bond_publ_flag
C1 C2 1.429(11) . ?
C1 Si1 1.850(9) . ?
C1 Pb 2.247(8) . ?
C1 Na2 2.786(8) . ?
C1 Na1 2.994(9) . ?
C2 C3 1.449(11) . ?
C2 C11 1.498(10) . ?
C2 Na2 2.684(8) . ?
C2 Na1 2.771(8) . ?
C3 C4 1.420(10) . ?
C3 C17 1.505(11) . ?
C3 Na1 2.655(8) . ?
C3 Na2 2.710(8) . ?
C4 Si2 1.848(8) . ?
C4 Pb 2.275(8) . ?
C4 Na1 2.732(8) . ?
C4 Na2 2.859(9) . ?
C5 C8 1.496(11) . ?
C6 C8 1.556(14) . ?
C7 C8 1.537(13) . ?
C8 Si1 1.930(9) . ?
C9 Si1 1.901(8) . ?
C10 Si1 1.860(9) . ?
C11 C12 1.382(11) . ?
C11 C16 1.384(10) . ?
C12 C13 1.373(11) . ?
C13 C14 1.380(12) . ?
C14 C15 1.375(12) . ?
C15 C16 1.370(11) . ?
C17 C18 1.396(11) . ?
C17 C22 1.396(11) . ?
C18 C19 1.397(13) . ?
C19 C20 1.361(13) . ?
C20 C21 1.381(13) . ?
C21 C22 1.371(12) . ?
C23 Si2 1.879(11) . ?
C24 Si2 1.875(11) . ?
C25 C28 1.481(13) . ?
C26 C28 1.541(14) . ?
C27 C28 1.563(12) . ?
C28 Si2 1.885(9) . ?
C29 O1 1.382(14) . ?
C29 C30 1.462(16) . ?
C30 C31 1.445(18) . ?
C31 C32 1.494(17) . ?
C32 O1 1.392(13) . ?
C33 C34 1.437(16) . ?
C33 O2 1.448(13) . ?
C34 C35 1.460(17) . ?
C35 C36 1.490(15) . ?
C36 O2 1.430(12) . ?
Na1 O1 2.274(8) . ?
Na1 O2 2.372(7) . ?
Na1 Pb 3.254(3) . ?
Na2 Pb 3.118(3) . ?
Na2 Pb 3.164(3) 4_546 ?
